data_4328353
loop_
_publ_author_name
'Hani El Moll'
'Anne Dolbecq'
'Isra\"el Martyr Mbomekalle'
'J\'er\^ome Marrot'
'Philippe Deniard'
'R\'emi Dessapt'
'Pierre Mialane'

_publ_contact_author
;
      Dr P. Mialane
      Institut Lavoisier, IREM, UMR CNRS 8180
      Universit\'e de Versailles Saint-Quentin-en-Yvelines
      45 Avenue des Etats Unis
      78035 Versailles cedex
      France
;
_publ_contact_author_email mialane@chimie.uvsq.fr
_publ_contact_author_fax '(33) 1 39 25 43 81'
_publ_contact_author_phone '(33) 1 39 25 43 83'
_publ_section_title
;
 Tuning the Photochromic Properties of Molybdenum Bisphosphonate
 Polyoxometalates
;
_journal_name_full 'Inorganic Chemistry'
_journal_page_first 2291
_journal_page_last 2302
_journal_paper_doi 10.1021/ic202299d
_journal_volume 51
_journal_year 2012
_chemical_formula_sum 'C12 H26 K2 Mo6 N2 O40 P4'
_chemical_formula_weight 1616.07
_chemical_name_systematic
;
 ?
;
_space_group_IT_number 14
_symmetry_cell_setting monoclinic
_symmetry_space_group_name_Hall '-P 2yn'
_symmetry_space_group_name_H-M 'P 1 21/n 1'
_atom_sites_solution_hydrogens geom
_atom_sites_solution_primary direct
_atom_sites_solution_secondary difmap
_audit_creation_method SHELXL-97
_cell_angle_alpha 90.00
_cell_angle_beta 106.8100(10)
_cell_angle_gamma 90.00
_cell_formula_units_Z 2
_cell_length_a 9.6898(6)
_cell_length_b 18.0280(12)
_cell_length_c 14.3741(10)
_cell_measurement_reflns_used 11411
_cell_measurement_temperature 293(2)
_cell_measurement_theta_max 30.05
_cell_measurement_theta_min 1.86
_cell_volume 2403.7(3)
_computing_cell_refinement 'BRUKER SMART'
_computing_data_collection 'BRUKER SMART'
_computing_data_reduction 'BRUKER SAINT'
_computing_structure_refinement 'SHELXL-97 (Sheldrick, 2008)'
_computing_structure_solution 'SHELXS-97 (Sheldrick, 1997)'
_diffrn_ambient_temperature 293(2)
_diffrn_measured_fraction_theta_full 0.985
_diffrn_measured_fraction_theta_max 0.985
_diffrn_measurement_device_type 'CCDC area detector'
_diffrn_measurement_method 'phi and omega scans'
_diffrn_radiation_monochromator graphite
_diffrn_radiation_source 'fine-focus sealed tube'
_diffrn_radiation_type MoK\a
_diffrn_radiation_wavelength 0.71073
_diffrn_reflns_av_R_equivalents 0.0958
_diffrn_reflns_av_sigmaI/netI 0.0793
_diffrn_reflns_limit_h_max 13
_diffrn_reflns_limit_h_min -13
_diffrn_reflns_limit_k_max 25
_diffrn_reflns_limit_k_min -24
_diffrn_reflns_limit_l_max 9
_diffrn_reflns_limit_l_min -20
_diffrn_reflns_number 18111
_diffrn_reflns_theta_full 30.05
_diffrn_reflns_theta_max 30.05
_diffrn_reflns_theta_min 1.86
_exptl_absorpt_coefficient_mu 1.933
_exptl_absorpt_correction_T_max 0.9095
_exptl_absorpt_correction_T_min 0.8302
_exptl_absorpt_correction_type multi-scan
_exptl_crystal_colour white
_exptl_crystal_density_diffrn 2.233
_exptl_crystal_description parallelepiped
_exptl_crystal_F_000 1564
_exptl_crystal_size_max 0.10
_exptl_crystal_size_mid 0.10
_exptl_crystal_size_min 0.05
_refine_diff_density_max 1.654
_refine_diff_density_min -1.068
_refine_diff_density_rms 0.178
_refine_ls_extinction_coef 0.0009(2)
_refine_ls_extinction_expression Fc^*^=kFc[1+0.001xFc^2^\l^3^/sin(2\q)]^-1/4^
_refine_ls_extinction_method SHELXL
_refine_ls_goodness_of_fit_ref 0.785
_refine_ls_hydrogen_treatment constr
_refine_ls_matrix_type full
_refine_ls_number_parameters 325
_refine_ls_number_reflns 6951
_refine_ls_number_restraints 0
_refine_ls_restrained_S_all 0.785
_refine_ls_R_factor_all 0.0627
_refine_ls_R_factor_gt 0.0415
_refine_ls_shift/su_max 0.003
_refine_ls_shift/su_mean 0.000
_refine_ls_structure_factor_coef Fsqd
_refine_ls_weighting_details 'calc w=1/[\s^2^(Fo^2^)+(0.0754P)^2^+9.4047P] where P=(Fo^2^+2Fc^2^)/3'
_refine_ls_weighting_scheme calc
_refine_ls_wR_factor_gt 0.1059
_refine_ls_wR_factor_ref 0.1186
_reflns_number_gt 5147
_reflns_number_total 6951
_reflns_threshold_expression >2\s(I)
_cod_data_source_file ic202299d_si_002_6.cif
_cod_data_source_block Mo6_Ale_2C
_cod_depositor_comments
;
The following automatic conversions were performed:

'_exptl_absorpt_correction_type' value 'multi-scans' was replaced
with the value 'multi-scan' as specified in the replacement file
'src/cod-tools/trunk/data/replacement-values/replacement_values.lst'.

Automatic conversion script
Id: cif_fix_values 5376 2017-05-30 11:51:03Z andrius 
;
_cod_database_code 4328353

loop_
_symmetry_equiv_pos_as_xyz
'x, y, z'
'-x+1/2, y+1/2, -z+1/2'
'-x, -y, -z'
'x-1/2, -y-1/2, z-1/2'

loop_
_atom_site_label
_atom_site_type_symbol
_atom_site_fract_x
_atom_site_fract_y
_atom_site_fract_z
_atom_site_U_iso_or_equiv
_atom_site_adp_type
_atom_site_occupancy
_atom_site_symmetry_multiplicity
_atom_site_calc_flag
_atom_site_refinement_flags
Mo1 Mo 0.45999(4) 0.098514(19) 0.53158(3) 0.01895(10) Uani 1 1 d .
Mo2 Mo 0.35775(4) 0.236299(19) 0.69721(3) 0.02070(10) Uani 1 1 d .
Mo3 Mo 0.31800(4) 0.14723(2) 0.87945(3) 0.02056(10) Uani 1 1 d .
P1 P 0.25326(12) 0.04764(6) 0.68072(8) 0.0195(2) Uani 1 1 d .
P2 P 0.56644(12) 0.07771(6) 0.78160(8) 0.0196(2) Uani 1 1 d .
O1 O 0.5000 0.0000 0.5000 0.0263(9) Uani 1 2 d S
O2 O 0.5112(3) 0.15518(17) 0.8036(2) 0.0223(6) Uani 1 1 d .
O3 O 0.3083(4) 0.24094(17) 0.8234(2) 0.0241(6) Uani 1 1 d .
O4 O 0.4062(4) 0.18587(16) 0.6014(2) 0.0228(6) Uani 1 1 d .
O5 O 0.3234(4) 0.11738(19) 0.4273(2) 0.0287(7) Uani 1 1 d .
O6 O 0.6045(4) 0.14259(19) 0.5118(3) 0.0304(7) Uani 1 1 d .
O7 O 0.2936(3) 0.04602(17) 0.5864(2) 0.0228(6) Uani 1 1 d .
O8 O 0.3691(4) 0.04430(17) 0.8668(2) 0.0243(6) Uani 1 1 d .
O9 O 0.2339(3) 0.12904(17) 0.7132(2) 0.0216(6) Uani 1 1 d .
O10 O 0.1266(4) -0.0009(2) 0.6795(3) 0.0323(8) Uani 1 1 d .
O11 O 0.4342(4) 0.1646(2) 0.9926(2) 0.0315(7) Uani 1 1 d .
O12 O 0.2041(4) 0.2815(2) 0.6309(3) 0.0345(8) Uani 1 1 d .
O13 O 0.5903(3) 0.07411(17) 0.6810(2) 0.0227(6) Uani 1 1 d .
O14 O 0.4845(4) 0.3051(2) 0.7275(3) 0.0351(8) Uani 1 1 d .
O15 O 0.1531(4) 0.1374(2) 0.8992(3) 0.0358(8) Uani 1 1 d .
O16 O 0.6968(4) 0.0536(2) 0.8609(3) 0.0333(8) Uani 1 1 d .
C1 C 0.4094(5) 0.0202(2) 0.7823(3) 0.0213(8) Uani 1 1 d .
C2 C 0.4373(6) -0.0629(2) 0.7937(4) 0.0269(9) Uani 1 1 d .
H2A H 0.3467 -0.0879 0.7885 0.032 Uiso 1 1 calc R
H2B H 0.5010 -0.0724 0.8583 0.032 Uiso 1 1 calc R
C3 C 0.5043(6) -0.0962(3) 0.7188(4) 0.0309(10) Uani 1 1 d .
H3A H 0.4460 -0.0823 0.6542 0.037 Uiso 1 1 calc R
H3B H 0.5996 -0.0753 0.7286 0.037 Uiso 1 1 calc R
C4 C 0.5162(6) -0.1797(2) 0.7248(3) 0.0269(9) Uani 1 1 d .
H4A H 0.4200 -0.2008 0.7076 0.032 Uiso 1 1 calc R
H4B H 0.5628 -0.1970 0.6775 0.032 Uiso 1 1 calc R
C5 C 0.5999(8) -0.2900(3) 0.8249(5) 0.0511(16) Uani 1 1 d .
H5A H 0.6325 -0.3082 0.7721 0.077 Uiso 1 1 calc R
H5B H 0.5041 -0.3077 0.8180 0.077 Uiso 1 1 calc R
H5C H 0.6634 -0.3072 0.8854 0.077 Uiso 1 1 calc R
C6 C 0.7470(7) -0.1780(5) 0.8578(6) 0.0605(19) Uani 1 1 d .
H6A H 0.8010 -0.2054 0.9137 0.091 Uiso 1 1 calc R
H6B H 0.7434 -0.1267 0.8749 0.091 Uiso 1 1 calc R
H6C H 0.7927 -0.1824 0.8071 0.091 Uiso 1 1 calc R
N1 N 0.5996(4) -0.2078(2) 0.8236(3) 0.0279(8) Uani 1 1 d .
H1 H 0.5520 -0.1924 0.8663 0.033 Uiso 1 1 calc R
K1 K 0.13546(15) 0.22675(8) 0.43845(10) 0.0460(3) Uani 1 1 d .
O1W O 0.1621(4) -0.0267(2) 0.4002(4) 0.0538(12) Uani 1 1 d .
O2W O 0.6352(18) -0.3156(11) 0.5780(12) 0.061(4) Uani 0.50 1 d P
O3W O 0.7790(19) 0.0686(10) 0.0617(8) 0.038(3) Uani 0.50 1 d P
O4W O 0.9063(5) 0.1245(3) 0.4409(4) 0.0536(11) Uani 1 1 d .
O5W O 0.9473(8) -0.0007(7) 0.8363(7) 0.062(3) Uani 0.50 1 d P
O6W O 0.5954(18) -0.3058(11) 0.5409(11) 0.060(4) Uani 0.50 1 d P
O7W O 0.805(3) 0.0677(12) 0.0695(18) 0.106(9) Uani 0.50 1 d P

loop_
_atom_site_aniso_label
_atom_site_aniso_U_11
_atom_site_aniso_U_22
_atom_site_aniso_U_33
_atom_site_aniso_U_23
_atom_site_aniso_U_13
_atom_site_aniso_U_12
Mo1 0.02424(19) 0.01593(17) 0.01891(17) -0.00106(12) 0.00977(14) 0.00224(13)
Mo2 0.0311(2) 0.01438(16) 0.01848(17) -0.00045(12) 0.01016(14) 0.00374(13)
Mo3 0.0261(2) 0.01920(17) 0.01865(17) -0.00189(13) 0.01003(14) -0.00118(13)
P1 0.0206(5) 0.0174(5) 0.0220(5) -0.0026(4) 0.0085(4) -0.0026(4)
P2 0.0198(5) 0.0183(5) 0.0201(5) 0.0006(4) 0.0049(4) 0.0024(4)
O1 0.034(2) 0.018(2) 0.029(2) -0.0037(18) 0.013(2) 0.0066(18)
O2 0.0250(16) 0.0191(14) 0.0230(15) -0.0019(12) 0.0070(12) 0.0005(12)
O3 0.0328(17) 0.0207(14) 0.0205(14) -0.0010(12) 0.0104(13) 0.0068(12)
O4 0.0353(17) 0.0140(13) 0.0223(15) -0.0014(11) 0.0133(13) 0.0034(12)
O5 0.0363(18) 0.0262(16) 0.0246(16) 0.0018(13) 0.0106(14) 0.0077(14)
O6 0.0360(19) 0.0294(17) 0.0319(18) -0.0030(14) 0.0195(15) -0.0084(14)
O7 0.0248(15) 0.0229(15) 0.0212(15) -0.0040(12) 0.0075(12) -0.0011(12)
O8 0.0338(17) 0.0213(15) 0.0217(15) 0.0013(12) 0.0143(13) 0.0011(13)
O9 0.0240(15) 0.0204(14) 0.0216(14) -0.0029(12) 0.0085(12) 0.0022(12)
O10 0.0274(17) 0.0333(18) 0.0397(19) -0.0070(15) 0.0150(15) -0.0118(14)
O11 0.042(2) 0.0335(18) 0.0192(15) -0.0029(14) 0.0090(15) -0.0022(15)
O12 0.045(2) 0.0301(18) 0.0280(17) 0.0017(14) 0.0107(16) 0.0160(16)
O13 0.0208(15) 0.0237(15) 0.0236(15) 0.0007(12) 0.0063(12) 0.0027(12)
O14 0.050(2) 0.0244(16) 0.0362(19) -0.0068(15) 0.0213(18) -0.0106(15)
O15 0.0307(18) 0.041(2) 0.043(2) -0.0029(17) 0.0229(17) -0.0031(15)
O16 0.0306(18) 0.038(2) 0.0274(17) 0.0020(15) 0.0019(14) 0.0084(15)
C1 0.025(2) 0.0161(18) 0.026(2) 0.0010(16) 0.0118(17) 0.0006(15)
C2 0.041(3) 0.0160(19) 0.027(2) 0.0036(16) 0.016(2) 0.0047(17)
C3 0.048(3) 0.020(2) 0.030(2) 0.0009(18) 0.021(2) 0.0023(19)
C4 0.037(3) 0.021(2) 0.024(2) -0.0008(17) 0.0117(19) 0.0035(18)
C5 0.066(4) 0.030(3) 0.058(4) 0.016(3) 0.020(3) 0.022(3)
C6 0.038(3) 0.082(5) 0.054(4) -0.005(4) 0.001(3) -0.006(3)
N1 0.030(2) 0.028(2) 0.027(2) 0.0023(16) 0.0118(17) 0.0092(16)
K1 0.0506(8) 0.0445(7) 0.0410(7) 0.0002(6) 0.0100(6) 0.0136(6)
O1W 0.028(2) 0.050(3) 0.079(3) -0.032(2) 0.008(2) -0.0016(18)
O2W 0.043(8) 0.068(9) 0.066(11) 0.006(8) 0.005(7) 0.007(6)
O3W 0.048(6) 0.047(8) 0.020(4) -0.013(4) 0.013(4) -0.003(5)
O4W 0.057(3) 0.043(2) 0.057(3) -0.011(2) 0.012(2) -0.002(2)
O5W 0.012(3) 0.115(9) 0.066(6) 0.014(6) 0.020(4) 0.013(4)
O6W 0.058(10) 0.068(8) 0.059(10) 0.016(8) 0.023(7) 0.004(8)
O7W 0.135(19) 0.039(9) 0.19(2) 0.020(10) 0.121(16) -0.015(10)

loop_
_atom_type_symbol
_atom_type_description
_atom_type_scat_dispersion_real
_atom_type_scat_dispersion_imag
_atom_type_scat_source
O O 0.0106 0.0060 'International Tables Vol C Tables 4.2.6.8 and 6.1.1.4'
P P 0.1023 0.0942 'International Tables Vol C Tables 4.2.6.8 and 6.1.1.4'
Mo Mo -1.6832 0.6857 'International Tables Vol C Tables 4.2.6.8 and 6.1.1.4'
C C 0.0033 0.0016 'International Tables Vol C Tables 4.2.6.8 and 6.1.1.4'
N N 0.0061 0.0033 'International Tables Vol C Tables 4.2.6.8 and 6.1.1.4'
K K 0.2009 0.2494 'International Tables Vol C Tables 4.2.6.8 and 6.1.1.4'
Na Na 0.0362 0.0249 'International Tables Vol C Tables 4.2.6.8 and 6.1.1.4'
H H 0.0000 0.0000 'International Tables Vol C Tables 4.2.6.8 and 6.1.1.4'

loop_
_geom_angle_atom_site_label_1
_geom_angle_atom_site_label_2
_geom_angle_atom_site_label_3
_geom_angle
_geom_angle_site_symmetry_1
_geom_angle_site_symmetry_3
O6 Mo1 O5 102.95(17) . .
O6 Mo1 O1 99.30(12) . .
O5 Mo1 O1 97.77(11) . .
O6 Mo1 O4 93.55(15) . .
O5 Mo1 O4 91.99(15) . .
O1 Mo1 O4 161.66(9) . .
O6 Mo1 O13 89.38(15) . .
O5 Mo1 O13 165.80(14) . .
O1 Mo1 O13 86.97(8) . .
O4 Mo1 O13 80.10(12) . .
O6 Mo1 O7 169.13(15) . .
O5 Mo1 O7 86.48(14) . .
O1 Mo1 O7 84.55(8) . .
O4 Mo1 O7 80.58(12) . .
O13 Mo1 O7 80.63(12) . .
O6 Mo1 K1 106.99(13) . .
O5 Mo1 K1 39.47(11) . .
O1 Mo1 K1 133.31(3) . .
O4 Mo1 K1 52.86(10) . .
O13 Mo1 K1 130.20(8) . .
O7 Mo1 K1 76.82(9) . .
O14 Mo2 O12 103.87(19) . .
O14 Mo2 O4 103.36(16) . .
O12 Mo2 O4 100.83(15) . .
O14 Mo2 O3 94.66(15) . .
O12 Mo2 O3 94.96(15) . .
O4 Mo2 O3 152.28(13) . .
O14 Mo2 O2 90.75(16) . .
O12 Mo2 O2 161.87(16) . .
O4 Mo2 O2 85.84(13) . .
O3 Mo2 O2 72.88(12) . .
O14 Mo2 O9 158.77(16) . .
O12 Mo2 O9 93.44(16) . .
O4 Mo2 O9 84.99(12) . .
O3 Mo2 O9 71.35(12) . .
O2 Mo2 O9 70.17(11) . .
O14 Mo2 Mo3 113.85(13) . .
O12 Mo2 Mo3 113.73(13) . .
O4 Mo2 Mo3 119.25(10) . .
O3 Mo2 Mo3 33.04(9) . .
O2 Mo2 Mo3 49.27(8) . .
O9 Mo2 Mo3 46.45(8) . .
O14 Mo2 K1 116.93(13) . .
O12 Mo2 K1 46.48(12) . .
O4 Mo2 K1 54.75(11) . .
O3 Mo2 K1 133.16(10) . .
O2 Mo2 K1 134.83(8) . .
O9 Mo2 K1 83.91(8) . .
Mo3 Mo2 K1 128.66(3) . .
O14 Mo2 K1 51.03(13) . 4_666
O12 Mo2 K1 134.09(12) . 4_666
O4 Mo2 K1 120.69(11) . 4_666
O3 Mo2 K1 57.11(10) . 4_666
O2 Mo2 K1 49.90(8) . 4_666
O9 Mo2 K1 107.88(8) . 4_666
Mo3 Mo2 K1 63.81(2) . 4_666
K1 Mo2 K1 167.47(4) . 4_666
O15 Mo3 O11 104.48(18) . .
O15 Mo3 O3 103.44(17) . .
O11 Mo3 O3 100.45(16) . .
O15 Mo3 O8 101.10(16) . .
O11 Mo3 O8 98.52(16) . .
O3 Mo3 O8 143.92(13) . .
O15 Mo3 O9 95.15(16) . .
O11 Mo3 O9 160.36(14) . .
O3 Mo3 O9 73.92(12) . .
O8 Mo3 O9 77.93(12) . .
O15 Mo3 O2 163.52(16) . .
O11 Mo3 O2 91.99(14) . .
O3 Mo3 O2 72.61(12) . .
O8 Mo3 O2 76.34(12) . .
O9 Mo3 O2 68.37(11) . .
O15 Mo3 Mo2 121.90(14) . .
O11 Mo3 Mo2 118.92(12) . .
O3 Mo3 Mo2 35.99(9) . .
O8 Mo3 Mo2 108.02(9) . .
O9 Mo3 Mo2 46.63(8) . .
O2 Mo3 Mo2 46.32(7) . .
O15 Mo3 K1 140.87(13) . 4_666
O11 Mo3 K1 53.14(12) . 4_666
O3 Mo3 K1 58.64(11) . 4_666
O8 Mo3 K1 112.87(10) . 4_666
O9 Mo3 K1 110.06(8) . 4_666
O2 Mo3 K1 51.11(8) . 4_666
Mo2 Mo3 K1 65.88(2) . 4_666
O10 P1 O7 113.51(19) . .
O10 P1 O9 112.38(19) . .
O7 P1 O9 111.60(18) . .
O10 P1 C1 109.6(2) . .
O7 P1 C1 109.77(19) . .
O9 P1 C1 99.03(18) . .
O16 P2 O13 112.4(2) . .
O16 P2 O2 111.6(2) . .
O13 P2 O2 112.55(18) . .
O16 P2 C1 110.4(2) . .
O13 P2 C1 109.35(19) . .
O2 P2 C1 99.80(18) . .
Mo1 O1 Mo1 180.0 3_656 .
P2 O2 Mo2 128.57(18) . .
P2 O2 Mo3 113.09(16) . .
Mo2 O2 Mo3 84.41(10) . .
P2 O2 K1 133.85(17) . 4_666
Mo2 O2 K1 92.35(10) . 4_666
Mo3 O2 K1 88.16(10) . 4_666
Mo3 O3 Mo2 110.97(15) . .
Mo3 O3 K1 91.32(12) . 4_666
Mo2 O3 K1 90.86(12) . 4_666
Mo2 O4 Mo1 157.93(18) . .
Mo2 O4 K1 96.15(12) . .
Mo1 O4 K1 95.47(12) . .
Mo1 O5 K1 116.79(16) . .
P1 O7 Mo1 135.78(19) . .
C1 O8 Mo3 120.2(3) . .
P1 O9 Mo3 113.78(17) . .
P1 O9 Mo2 129.84(17) . .
Mo3 O9 Mo2 86.92(11) . .
Mo3 O11 K1 99.78(14) . 4_666
Mo2 O12 K1 107.30(15) . .
P2 O13 Mo1 135.56(18) . .
Mo2 O14 K1 102.81(16) . 4_666
O8 C1 C2 106.6(3) . .
O8 C1 P1 103.0(3) . .
C2 C1 P1 115.4(3) . .
O8 C1 P2 105.1(3) . .
C2 C1 P2 115.7(3) . .
P1 C1 P2 109.6(2) . .
C1 C2 C3 114.0(4) . .
C1 C2 H2A 108.7 . .
C3 C2 H2A 108.7 . .
C1 C2 H2B 108.7 . .
C3 C2 H2B 108.7 . .
H2A C2 H2B 107.6 . .
C4 C3 C2 113.1(4) . .
C4 C3 H3A 109.0 . .
C2 C3 H3A 109.0 . .
C4 C3 H3B 109.0 . .
C2 C3 H3B 109.0 . .
H3A C3 H3B 107.8 . .
N1 C4 C3 113.6(4) . .
N1 C4 H4A 108.8 . .
C3 C4 H4A 108.8 . .
N1 C4 H4B 108.8 . .
C3 C4 H4B 108.8 . .
H4A C4 H4B 107.7 . .
N1 C5 H5A 109.5 . .
N1 C5 H5B 109.5 . .
H5A C5 H5B 109.5 . .
N1 C5 H5C 109.5 . .
H5A C5 H5C 109.5 . .
H5B C5 H5C 109.5 . .
N1 C6 H6A 109.5 . .
N1 C6 H6B 109.5 . .
H6A C6 H6B 109.5 . .
N1 C6 H6C 109.5 . .
H6A C6 H6C 109.5 . .
H6B C6 H6C 109.5 . .
C6 N1 C5 111.2(5) . .
C6 N1 C4 113.4(5) . .
C5 N1 C4 110.3(4) . .
C6 N1 H1 107.2 . .
C5 N1 H1 107.2 . .
C4 N1 H1 107.2 . .
O5 K1 O2W 81.3(4) . 3_656
O5 K1 O12 109.79(11) . .
O2W K1 O12 85.1(4) 3_656 .
O5 K1 O4W 93.90(13) . 1_455
O2W K1 O4W 173.9(4) 3_656 1_455
O12 K1 O4W 100.05(13) . 1_455
O5 K1 O2 130.46(11) . 4_565
O2W K1 O2 73.1(3) 3_656 4_565
O12 K1 O2 109.43(10) . 4_565
O4W K1 O2 107.73(13) 1_455 4_565
O5 K1 O6W 76.4(4) . 3_656
O2W K1 O6W 11.6(3) 3_656 3_656
O12 K1 O6W 77.2(4) . 3_656
O4W K1 O6W 168.1(3) 1_455 3_656
O2 K1 O6W 84.0(3) 4_565 3_656
O5 K1 O14 86.62(11) . 4_565
O2W K1 O14 101.0(3) 3_656 4_565
O12 K1 O14 163.29(11) . 4_565
O4W K1 O14 74.96(12) 1_455 4_565
O2 K1 O14 58.67(9) 4_565 4_565
O6W K1 O14 110.8(3) 3_656 4_565
O5 K1 O11 168.09(11) . 4_565
O2W K1 O11 103.7(4) 3_656 4_565
O12 K1 O11 60.56(10) . 4_565
O4W K1 O11 81.67(12) 1_455 4_565
O2 K1 O11 61.41(9) 4_565 4_565
O6W K1 O11 106.4(4) 3_656 4_565
O14 K1 O11 102.75(10) 4_565 4_565
O5 K1 O4 55.24(9) . .
O2W K1 O4 71.1(3) 3_656 .
O12 K1 O4 55.15(9) . .
O4W K1 O4 109.16(12) 1_455 .
O2 K1 O4 142.00(10) 4_565 .
O6W K1 O4 59.7(3) 3_656 .
O14 K1 O4 141.54(10) 4_565 .
O11 K1 O4 115.71(9) 4_565 .
O5 K1 O3 133.35(11) . 4_565
O2W K1 O3 123.2(3) 3_656 4_565
O12 K1 O3 111.23(10) . 4_565
O4W K1 O3 57.97(12) 1_455 4_565
O2 K1 O3 50.03(8) 4_565 4_565
O6W K1 O3 133.9(3) 3_656 4_565
O14 K1 O3 52.45(9) 4_565 4_565
O11 K1 O3 52.68(9) 4_565 4_565
O4 K1 O3 161.55(9) . 4_565
O5 K1 Mo3 162.35(9) . 4_565
O2W K1 Mo3 104.8(4) 3_656 4_565
O12 K1 Mo3 87.41(8) . 4_565
O4W K1 Mo3 78.76(10) 1_455 4_565
O2 K1 Mo3 40.73(6) 4_565 4_565
O6W K1 Mo3 112.4(4) 3_656 4_565
O14 K1 Mo3 76.01(7) 4_565 4_565
O11 K1 Mo3 27.08(7) 4_565 4_565
O4 K1 Mo3 142.32(7) . 4_565
O3 K1 Mo3 30.04(6) 4_565 4_565
O5 K1 Mo2 83.61(8) . .
O2W K1 Mo2 79.3(3) 3_656 .
O12 K1 Mo2 26.22(7) . .
O4W K1 Mo2 103.96(11) 1_455 .
O2 K1 Mo2 130.02(8) 4_565 .
O6W K1 Mo2 68.5(3) 3_656 .
O14 K1 Mo2 170.09(8) 4_565 .
O11 K1 Mo2 86.72(7) 4_565 .
O4 K1 Mo2 29.11(6) . .
O3 K1 Mo2 135.51(7) 4_565 .
Mo3 K1 Mo2 113.63(4) 4_565 .
O6W O2W K1 95(4) . 3_656
O2W O6W K1 74(4) . 3_656

loop_
_geom_bond_atom_site_label_1
_geom_bond_atom_site_label_2
_geom_bond_distance
_geom_bond_site_symmetry_2
Mo1 O6 1.704(3) .
Mo1 O5 1.723(3) .
Mo1 O1 1.9006(4) .
Mo1 O4 2.015(3) .
Mo1 O13 2.198(3) .
Mo1 O7 2.202(3) .
Mo1 K1 3.8197(14) .
Mo2 O14 1.710(4) .
Mo2 O12 1.723(4) .
Mo2 O4 1.822(3) .
Mo2 O3 2.007(3) .
Mo2 O2 2.318(3) .
Mo2 O9 2.322(3) .
Mo2 Mo3 3.1893(5) .
Mo2 K1 3.7242(15) .
Mo2 K1 3.7831(14) 4_666
Mo3 O15 1.711(3) .
Mo3 O11 1.718(3) .
Mo3 O3 1.862(3) .
Mo3 O8 1.943(3) .
Mo3 O9 2.315(3) .
Mo3 O2 2.428(3) .
Mo3 K1 3.7194(14) 4_666
P1 O10 1.503(3) .
P1 O7 1.516(3) .
P1 O9 1.567(3) .
P1 C1 1.840(5) .
P2 O16 1.501(4) .
P2 O13 1.530(3) .
P2 O2 1.560(3) .
P2 C1 1.843(4) .
O1 Mo1 1.9006(4) 3_656
O2 K1 2.896(3) 4_666
O3 K1 3.177(4) 4_666
O4 K1 3.059(4) .
O5 K1 2.720(4) .
O8 C1 1.446(5) .
O11 K1 3.020(4) 4_666
O12 K1 2.829(4) .
O14 K1 3.016(4) 4_666
C1 C2 1.523(6) .
C2 C3 1.532(6) .
C2 H2A 0.9700 .
C2 H2B 0.9700 .
C3 C4 1.511(6) .
C3 H3A 0.9700 .
C3 H3B 0.9700 .
C4 N1 1.504(6) .
C4 H4A 0.9700 .
C4 H4B 0.9700 .
C5 N1 1.482(7) .
C5 H5A 0.9600 .
C5 H5B 0.9600 .
C5 H5C 0.9600 .
C6 N1 1.471(8) .
C6 H6A 0.9600 .
C6 H6B 0.9600 .
C6 H6C 0.9600 .
N1 H1 0.9100 .
K1 O2W 2.80(2) 3_656
K1 O4W 2.895(5) 1_455
K1 O2 2.896(3) 4_565
K1 O6W 2.911(19) 3_656
K1 O14 3.016(4) 4_565
K1 O11 3.020(4) 4_565
K1 O3 3.177(4) 4_565
K1 Mo3 3.7194(14) 4_565
O2W O6W 0.587(15) .
O2W K1 2.80(2) 3_656
O4W K1 2.895(5) 1_655
O6W K1 2.911(19) 3_656
